data_1555563
loop_
_publ_author_name
'Jia, Penghao'
'Huang, You'

_publ_section_title
;
 Sequential Annulation Domino Reaction of Sulfur Ylides and
 \a,\b-Unsaturated Cyclic Ketimines: Synthesis of Cyclic 2-Alkenyl
 Aziridines.
;
_journal_issue 10
_journal_name_full 'Organic letters'
_journal_page_first 2475
_journal_page_last 2478
_journal_paper_doi 10.1021/acs.orglett.6b01045
_journal_volume 18
_journal_year 2016
_chemical_formula_sum 'C20 H15 Cl2 N O4 S'
_chemical_formula_weight 436.29
_space_group_IT_number 14
_space_group_name_Hall '-P 2ybc'
_space_group_name_H-M_alt 'P 1 21/c 1'
_symmetry_cell_setting monoclinic
_symmetry_space_group_name_H-M 'P 1 21/c 1'
_atom_sites_solution_hydrogens geom
_atom_sites_solution_primary direct
_atom_sites_solution_secondary difmap
_audit_creation_method SHELXL-97
_cell_angle_alpha 90.00
_cell_angle_beta 114.31(3)
_cell_angle_gamma 90.00
_cell_formula_units_Z 4
_cell_length_a 15.368(3)
_cell_length_b 8.0607(16)
_cell_length_c 16.717(3)
_cell_measurement_reflns_used 4809
_cell_measurement_temperature 113(2)
_cell_measurement_theta_max 28.0066
_cell_measurement_theta_min 1.4540
_cell_volume 1887.2(8)
_computing_cell_refinement crystalclear
_computing_data_collection crystalclear
_computing_data_reduction crystalclear
_computing_molecular_graphics 'Bruker SHELXTL'
_computing_publication_material 'Bruker SHELXTL'
_computing_structure_refinement 'SHELXL-97 (Sheldrick, 1997)'
_computing_structure_solution 'SHELXS-97 (Sheldrick, 1990)'
_diffrn_ambient_temperature 113(2)
_diffrn_measured_fraction_theta_full 0.985
_diffrn_measured_fraction_theta_max 0.985
_diffrn_measurement_device_type 'rigaku saturn'
_diffrn_measurement_method '\w scans'
_diffrn_radiation_monochromator confocal
_diffrn_radiation_source 'rotating anode'
_diffrn_radiation_type MoK\a
_diffrn_radiation_wavelength 0.71073
_diffrn_reflns_av_R_equivalents 0.0667
_diffrn_reflns_av_sigmaI/netI 0.0509
_diffrn_reflns_limit_h_max 18
_diffrn_reflns_limit_h_min -18
_diffrn_reflns_limit_k_max 9
_diffrn_reflns_limit_k_min -9
_diffrn_reflns_limit_l_max 19
_diffrn_reflns_limit_l_min -19
_diffrn_reflns_number 16394
_diffrn_reflns_theta_full 25.02
_diffrn_reflns_theta_max 25.02
_diffrn_reflns_theta_min 2.46
_diffrn_standards_decay_% 0
_diffrn_standards_interval_count 0
_diffrn_standards_interval_time 0
_diffrn_standards_number 0
_exptl_absorpt_coefficient_mu 0.483
_exptl_absorpt_correction_T_max 0.9444
_exptl_absorpt_correction_T_min 0.9097
_exptl_absorpt_correction_type multi-scan
_exptl_absorpt_process_details crystalclear
_exptl_crystal_colour Colorless
_exptl_crystal_density_diffrn 1.536
_exptl_crystal_density_method 'not measured'
_exptl_crystal_description Prism
_exptl_crystal_F_000 896
_exptl_crystal_size_max 0.20
_exptl_crystal_size_mid 0.18
_exptl_crystal_size_min 0.12
_refine_diff_density_max 1.501
_refine_diff_density_min -0.601
_refine_diff_density_rms 0.150
_refine_ls_extinction_coef 0.018(2)
_refine_ls_extinction_expression Fc^*^=kFc[1+0.001xFc^2^\l^3^/sin(2\q)]^-1/4^
_refine_ls_extinction_method SHELXL
_refine_ls_goodness_of_fit_ref 1.077
_refine_ls_hydrogen_treatment constr
_refine_ls_matrix_type full
_refine_ls_number_parameters 255
_refine_ls_number_reflns 3282
_refine_ls_number_restraints 0
_refine_ls_restrained_S_all 1.077
_refine_ls_R_factor_all 0.1053
_refine_ls_R_factor_gt 0.0976
_refine_ls_shift/su_max 0.000
_refine_ls_shift/su_mean 0.000
_refine_ls_structure_factor_coef Fsqd
_refine_ls_weighting_details 'calc w=1/[\s^2^(Fo^2^)+(0.0620P)^2^+37.0086P] where P=(Fo^2^+2Fc^2^)/3'
_refine_ls_weighting_scheme calc
_refine_ls_wR_factor_gt 0.2490
_refine_ls_wR_factor_ref 0.2526
_reflns_number_gt 2846
_reflns_number_total 3282
_reflns_threshold_expression >2sigma(I)
_cod_data_source_file ol6b01045_si_001.cif
_cod_data_source_block shelxl
_cod_depositor_comments
;
The following automatic conversions were performed:

data item '_exptl_absorpt_correction_type' value 'MULTI-SCAN' was
changed to 'multi-scan' in accordance with the
/home/saulius/struct/COD-crude-data/automatic-downloads/DataCite-retrospective/ACS/depositions/lib/dictionaries/cif_core.dic
dictionary named 'cif_core.dic' version 2.4.2 last updated on
2011-04-26.

data item '_refine_ls_hydrogen_treatment' value 'CONSTR' was changed
to 'constr' in accordance with the
/home/saulius/struct/COD-crude-data/automatic-downloads/DataCite-retrospective/ACS/depositions/lib/dictionaries/cif_core.dic
dictionary named 'cif_core.dic' version 2.4.2 last updated on
2011-04-26.

data item '_symmetry_cell_setting' value 'Monoclinic' was changed to
'monoclinic' in accordance with the
/home/saulius/struct/COD-crude-data/automatic-downloads/DataCite-retrospective/ACS/depositions/lib/dictionaries/cif_core.dic
dictionary named 'cif_core.dic' version 2.4.2 last updated on
2011-04-26.

Automatic conversion script
Id: cif_fix_values 6909 2019-04-08 15:41:33Z antanas 
;
_cod_original_cell_volume 1887.2(7)
_cod_original_sg_symbol_H-M P2(1)/c
_cod_database_code 1555563

loop_
_symmetry_equiv_pos_as_xyz
'x, y, z'
'-x, y+1/2, -z+1/2'
'-x, -y, -z'
'x, -y-1/2, z-1/2'

loop_
_atom_site_label
_atom_site_type_symbol
_atom_site_fract_x
_atom_site_fract_y
_atom_site_fract_z
_atom_site_U_iso_or_equiv
_atom_site_adp_type
_atom_site_occupancy
_atom_site_symmetry_multiplicity
_atom_site_calc_flag
_atom_site_refinement_flags
Cl1 Cl 0.47375(13) 0.7819(2) 0.47384(12) 0.0223(5) Uani 1 1 d .
Cl2 Cl 0.39802(14) 0.5462(3) 0.58239(12) 0.0254(6) Uani 1 1 d .
S1 S 0.08588(14) 0.6049(2) -0.11084(12) 0.0217(5) Uani 1 1 d .
O1 O -0.0067(4) 0.5346(8) -0.1332(4) 0.0315(15) Uani 1 1 d .
O2 O 0.1307(4) 0.5758(8) -0.1700(4) 0.0312(14) Uani 1 1 d .
O3 O 0.4667(4) 0.2822(7) 0.2256(4) 0.0258(13) Uani 1 1 d .
O4 O 0.3335(4) 0.1897(6) 0.2358(3) 0.0183(12) Uani 1 1 d .
N1 N 0.1564(4) 0.5390(8) -0.0088(4) 0.0173(14) Uani 1 1 d .
C1 C 0.0868(5) 0.8150(9) -0.0842(5) 0.0175(16) Uani 1 1 d .
C2 C 0.0370(5) 0.9430(10) -0.1409(5) 0.0219(17) Uani 1 1 d .
H2 H 0.0013 0.9239 -0.2018 0.026 Uiso 1 1 calc R
C3 C 0.0418(6) 1.0983(11) -0.1046(6) 0.0272(19) Uani 1 1 d .
H3 H 0.0098 1.1887 -0.1413 0.033 Uiso 1 1 calc R
C4 C 0.0928(6) 1.1244(10) -0.0152(6) 0.0250(18) Uani 1 1 d .
H4 H 0.0938 1.2319 0.0084 0.030 Uiso 1 1 calc R
C5 C 0.1425(5) 0.9961(10) 0.0406(5) 0.0194(16) Uani 1 1 d .
H5 H 0.1776 1.0151 0.1017 0.023 Uiso 1 1 calc R
C6 C 0.1395(5) 0.8405(9) 0.0050(5) 0.0178(16) Uani 1 1 d .
C7 C 0.1871(5) 0.6833(9) 0.0528(5) 0.0145(15) Uani 1 1 d .
C8 C 0.2589(5) 0.6037(9) 0.0248(5) 0.0166(16) Uani 1 1 d .
H8 H 0.2778 0.6661 -0.0173 0.020 Uiso 1 1 calc R
C9 C 0.3280(5) 0.4898(10) 0.0850(5) 0.0183(16) Uani 1 1 d .
H9 H 0.3804 0.4543 0.0731 0.022 Uiso 1 1 calc R
C10 C 0.3197(5) 0.4333(9) 0.1573(5) 0.0138(15) Uani 1 1 d .
C11 C 0.2410(5) 0.4929(9) 0.1858(5) 0.0180(16) Uani 1 1 d .
H11 H 0.1883 0.4094 0.1653 0.022 Uiso 1 1 calc R
C12 C 0.1994(5) 0.6607(9) 0.1460(5) 0.0174(16) Uani 1 1 d .
H12A H 0.1365 0.6742 0.1484 0.021 Uiso 1 1 calc R
H12B H 0.2418 0.7495 0.1824 0.021 Uiso 1 1 calc R
C13 C 0.3833(5) 0.2982(9) 0.2106(5) 0.0178(16) Uani 1 1 d .
C14 C 0.3883(6) 0.0603(11) 0.2968(5) 0.0273(19) Uani 1 1 d .
H14A H 0.4122 -0.0189 0.2660 0.041 Uiso 1 1 calc R
H14B H 0.3473 0.0024 0.3196 0.041 Uiso 1 1 calc R
H14C H 0.4423 0.1105 0.3455 0.041 Uiso 1 1 calc R
C15 C 0.2805(5) 0.5036(9) 0.2861(5) 0.0163(15) Uani 1 1 d .
C16 C 0.3527(5) 0.6155(9) 0.3301(5) 0.0167(16) Uani 1 1 d .
H16 H 0.3779 0.6821 0.2978 0.020 Uiso 1 1 calc R
C17 C 0.3889(5) 0.6320(9) 0.4210(5) 0.0153(15) Uani 1 1 d .
C18 C 0.3541(5) 0.5303(10) 0.4693(5) 0.0184(16) Uani 1 1 d .
C19 C 0.2830(5) 0.4139(10) 0.4252(5) 0.0217(17) Uani 1 1 d .
H19 H 0.2596 0.3419 0.4569 0.026 Uiso 1 1 calc R
C20 C 0.2471(5) 0.4053(10) 0.3345(5) 0.0204(17) Uani 1 1 d .
H20 H 0.1975 0.3283 0.3045 0.024 Uiso 1 1 calc R

loop_
_atom_site_aniso_label
_atom_site_aniso_U_11
_atom_site_aniso_U_22
_atom_site_aniso_U_33
_atom_site_aniso_U_23
_atom_site_aniso_U_13
_atom_site_aniso_U_12
Cl1 0.0229(10) 0.0230(10) 0.0178(9) -0.0035(7) 0.0052(7) -0.0015(8)
Cl2 0.0271(10) 0.0340(12) 0.0151(9) 0.0042(8) 0.0085(8) 0.0092(9)
S1 0.0226(10) 0.0203(10) 0.0159(10) -0.0014(8) 0.0016(8) -0.0041(8)
O1 0.018(3) 0.031(3) 0.033(3) -0.006(3) -0.001(2) -0.015(3)
O2 0.037(3) 0.035(4) 0.014(3) -0.007(3) 0.004(2) -0.003(3)
O3 0.020(3) 0.029(3) 0.026(3) 0.002(2) 0.006(2) 0.004(2)
O4 0.022(3) 0.016(3) 0.019(3) 0.007(2) 0.010(2) 0.006(2)
N1 0.014(3) 0.018(3) 0.019(3) 0.003(3) 0.006(3) -0.003(3)
C1 0.012(3) 0.017(4) 0.021(4) 0.002(3) 0.004(3) -0.002(3)
C2 0.016(4) 0.028(4) 0.017(4) 0.004(3) 0.003(3) 0.004(3)
C3 0.026(4) 0.026(5) 0.029(4) 0.018(4) 0.012(4) 0.010(4)
C4 0.022(4) 0.017(4) 0.042(5) 0.010(4) 0.020(4) 0.005(3)
C5 0.017(4) 0.021(4) 0.022(4) 0.003(3) 0.009(3) 0.002(3)
C6 0.012(3) 0.017(4) 0.022(4) 0.007(3) 0.004(3) -0.004(3)
C7 0.010(3) 0.012(3) 0.018(4) -0.002(3) 0.002(3) 0.000(3)
C8 0.015(3) 0.018(4) 0.015(3) -0.003(3) 0.004(3) -0.006(3)
C9 0.015(4) 0.020(4) 0.019(4) -0.004(3) 0.005(3) 0.000(3)
C10 0.013(3) 0.013(3) 0.014(3) 0.000(3) 0.004(3) 0.003(3)
C11 0.023(4) 0.016(4) 0.014(4) 0.001(3) 0.007(3) 0.002(3)
C12 0.018(4) 0.018(4) 0.013(3) -0.002(3) 0.003(3) 0.000(3)
C13 0.021(4) 0.015(4) 0.015(4) -0.004(3) 0.004(3) -0.005(3)
C14 0.034(5) 0.025(4) 0.020(4) 0.008(4) 0.009(4) 0.010(4)
C15 0.021(4) 0.014(4) 0.017(4) -0.001(3) 0.012(3) 0.003(3)
C16 0.014(3) 0.020(4) 0.018(4) 0.003(3) 0.009(3) 0.004(3)
C17 0.009(3) 0.018(4) 0.018(4) -0.002(3) 0.004(3) -0.001(3)
C18 0.020(4) 0.025(4) 0.014(4) 0.005(3) 0.010(3) 0.013(3)
C19 0.023(4) 0.021(4) 0.028(4) 0.008(3) 0.017(3) 0.006(3)
C20 0.017(4) 0.020(4) 0.019(4) 0.003(3) 0.003(3) 0.000(3)

loop_
_atom_type_symbol
_atom_type_description
_atom_type_scat_dispersion_real
_atom_type_scat_dispersion_imag
_atom_type_scat_source
C C 0.0033 0.0016 'International Tables Vol C Tables 4.2.6.8 and 6.1.1.4'
H H 0.0000 0.0000 'International Tables Vol C Tables 4.2.6.8 and 6.1.1.4'
N N 0.0061 0.0033 'International Tables Vol C Tables 4.2.6.8 and 6.1.1.4'
O O 0.0106 0.0060 'International Tables Vol C Tables 4.2.6.8 and 6.1.1.4'
S S 0.1246 0.1234 'International Tables Vol C Tables 4.2.6.8 and 6.1.1.4'
Cl Cl 0.1484 0.1585 'International Tables Vol C Tables 4.2.6.8 and 6.1.1.4'

loop_
_geom_angle_atom_site_label_1
_geom_angle_atom_site_label_2
_geom_angle_atom_site_label_3
_geom_angle
O1 S1 O2 117.5(4)
O1 S1 N1 107.2(3)
O2 S1 N1 110.7(3)
O1 S1 C1 110.6(4)
O2 S1 C1 112.1(4)
N1 S1 C1 96.5(3)
C13 O4 C14 116.4(6)
C7 N1 C8 59.8(4)
C7 N1 S1 110.0(5)
C8 N1 S1 113.6(5)
C6 C1 C2 122.3(7)
C6 C1 S1 110.9(6)
C2 C1 S1 126.7(6)
C3 C2 C1 117.2(7)
C3 C2 H2 121.4
C1 C2 H2 121.4
C2 C3 C4 121.0(7)
C2 C3 H3 119.5
C4 C3 H3 119.5
C3 C4 C5 121.3(8)
C3 C4 H4 119.3
C5 C4 H4 119.3
C6 C5 C4 118.3(7)
C6 C5 H5 120.8
C4 C5 H5 120.8
C5 C6 C1 119.9(7)
C5 C6 C7 127.5(7)
C1 C6 C7 112.6(7)
N1 C7 C12 119.3(6)
N1 C7 C8 61.3(4)
C12 C7 C8 118.4(6)
N1 C7 C6 109.9(6)
C12 C7 C6 118.4(6)
C8 C7 C6 116.6(6)
C9 C8 C7 118.3(6)
C9 C8 N1 112.8(6)
C7 C8 N1 59.0(4)
C9 C8 H8 117.7
C7 C8 H8 117.7
N1 C8 H8 117.7
C10 C9 C8 121.7(7)
C10 C9 H9 119.2
C8 C9 H9 119.2
C9 C10 C13 120.3(7)
C9 C10 C11 123.1(6)
C13 C10 C11 116.5(6)
C12 C11 C15 109.4(6)
C12 C11 C10 112.4(6)
C15 C11 C10 110.3(6)
C12 C11 H11 108.2
C15 C11 H11 108.2
C10 C11 H11 108.2
C7 C12 C11 114.2(6)
C7 C12 H12A 108.7
C11 C12 H12A 108.7
C7 C12 H12B 108.7
C11 C12 H12B 108.7
H12A C12 H12B 107.6
O3 C13 O4 124.1(7)
O3 C13 C10 125.5(7)
O4 C13 C10 110.2(6)
O4 C14 H14A 109.5
O4 C14 H14B 109.5
H14A C14 H14B 109.5
O4 C14 H14C 109.5
H14A C14 H14C 109.5
H14B C14 H14C 109.5
C20 C15 C16 118.3(7)
C20 C15 C11 122.4(7)
C16 C15 C11 119.3(7)
C15 C16 C17 121.1(7)
C15 C16 H16 119.5
C17 C16 H16 119.5
C16 C17 C18 119.7(7)
C16 C17 Cl1 120.2(6)
C18 C17 Cl1 120.1(6)
C19 C18 C17 119.4(7)
C19 C18 Cl2 119.6(6)
C17 C18 Cl2 121.1(6)
C20 C19 C18 118.9(7)
C20 C19 H19 120.6
C18 C19 H19 120.6
C15 C20 C19 122.6(7)
C15 C20 H20 118.7
C19 C20 H20 118.7

loop_
_geom_bond_atom_site_label_1
_geom_bond_atom_site_label_2
_geom_bond_distance
Cl1 C17 1.730(7)
Cl2 C18 1.731(7)
S1 O1 1.431(6)
S1 O2 1.439(6)
S1 N1 1.686(6)
S1 C1 1.750(8)
O3 C13 1.207(9)
O4 C13 1.339(9)
O4 C14 1.459(9)
N1 C7 1.495(9)
N1 C8 1.530(9)
C1 C6 1.388(11)
C1 C2 1.397(11)
C2 C3 1.379(12)
C2 H2 0.9500
C3 C4 1.389(12)
C3 H3 0.9500
C4 C5 1.391(11)
C4 H4 0.9500
C5 C6 1.381(11)
C5 H5 0.9500
C6 C7 1.516(10)
C7 C12 1.502(10)
C7 C8 1.507(10)
C8 C9 1.450(11)
C8 H8 1.0000
C9 C10 1.345(11)
C9 H9 0.9500
C10 C13 1.490(10)
C10 C11 1.547(10)
C11 C12 1.527(10)
C11 C15 1.532(10)
C11 H11 1.0000
C12 H12A 0.9900
C12 H12B 0.9900
C14 H14A 0.9800
C14 H14B 0.9800
C14 H14C 0.9800
C15 C20 1.374(11)
C15 C16 1.383(11)
C16 C17 1.394(10)
C16 H16 0.9500
C17 C18 1.401(11)
C18 C19 1.398(12)
C19 C20 1.387(11)
C19 H19 0.9500
C20 H20 0.9500

loop_
_geom_torsion_atom_site_label_1
_geom_torsion_atom_site_label_2
_geom_torsion_atom_site_label_3
_geom_torsion_atom_site_label_4
_geom_torsion
O1 S1 N1 C7 -115.4(5)
O2 S1 N1 C7 115.2(5)
C1 S1 N1 C7 -1.4(5)
O1 S1 N1 C8 179.8(5)
O2 S1 N1 C8 50.4(6)
C1 S1 N1 C8 -66.2(5)
O1 S1 C1 C6 109.5(6)
O2 S1 C1 C6 -117.2(6)
N1 S1 C1 C6 -1.6(6)
O1 S1 C1 C2 -66.2(8)
O2 S1 C1 C2 67.2(8)
N1 S1 C1 C2 -177.3(7)
C6 C1 C2 C3 -0.2(12)
S1 C1 C2 C3 175.0(6)
C1 C2 C3 C4 -1.1(12)
C2 C3 C4 C5 1.5(12)
C3 C4 C5 C6 -0.5(11)
C4 C5 C6 C1 -0.8(11)
C4 C5 C6 C7 -179.5(7)
C2 C1 C6 C5 1.2(11)
S1 C1 C6 C5 -174.7(6)
C2 C1 C6 C7 -179.9(7)
S1 C1 C6 C7 4.2(8)
C8 N1 C7 C12 -108.3(7)
S1 N1 C7 C12 145.4(5)
S1 N1 C7 C8 -106.3(5)
C8 N1 C7 C6 110.2(7)
S1 N1 C7 C6 3.9(7)
C5 C6 C7 N1 173.6(7)
C1 C6 C7 N1 -5.2(8)
C5 C6 C7 C12 31.6(11)
C1 C6 C7 C12 -147.2(7)
C5 C6 C7 C8 -119.4(8)
C1 C6 C7 C8 61.8(8)
N1 C7 C8 C9 -101.0(7)
C12 C7 C8 C9 8.8(10)
C6 C7 C8 C9 159.9(6)
C12 C7 C8 N1 109.8(7)
C6 C7 C8 N1 -99.1(6)
C7 N1 C8 C9 110.3(7)
S1 N1 C8 C9 -149.5(5)
S1 N1 C8 C7 100.2(5)
C7 C8 C9 C10 11.1(11)
N1 C8 C9 C10 -54.7(9)
C8 C9 C10 C13 171.1(7)
C8 C9 C10 C11 -4.3(11)
C9 C10 C11 C12 -21.2(10)
C13 C10 C11 C12 163.3(6)
C9 C10 C11 C15 -143.6(7)
C13 C10 C11 C15 40.9(9)
N1 C7 C12 C11 37.2(9)
C8 C7 C12 C11 -33.9(9)
C6 C7 C12 C11 175.5(6)
C15 C11 C12 C7 161.6(6)
C10 C11 C12 C7 38.7(8)
C14 O4 C13 O3 10.2(10)
C14 O4 C13 C10 -173.4(6)
C9 C10 C13 O3 37.8(11)
C11 C10 C13 O3 -146.5(7)
C9 C10 C13 O4 -138.5(7)
C11 C10 C13 O4 37.2(8)
C12 C11 C15 C20 120.0(8)
C10 C11 C15 C20 -115.8(8)
C12 C11 C15 C16 -60.3(9)
C10 C11 C15 C16 63.9(9)
C20 C15 C16 C17 -1.9(11)
C11 C15 C16 C17 178.4(7)
C15 C16 C17 C18 2.0(11)
C15 C16 C17 Cl1 -175.9(6)
C16 C17 C18 C19 -0.3(11)
Cl1 C17 C18 C19 177.7(6)
C16 C17 C18 Cl2 179.5(6)
Cl1 C17 C18 Cl2 -2.6(9)
C17 C18 C19 C20 -1.6(11)
Cl2 C18 C19 C20 178.6(6)
C16 C15 C20 C19 -0.1(12)
C11 C15 C20 C19 179.6(7)
C18 C19 C20 C15 1.8(12)
